data_4341531
loop_
_publ_author_name
'Liu, Bo'
'Pan, Shanfei'
'Liu, Bin'
'Chen, Wanzhi'

_publ_section_title
;
 Di-, tri-, and tetranuclear copper(i) complexes of phenanthroline-linked
 dicarbene ligands.
;
_journal_issue 19
_journal_name_full 'Inorganic chemistry'
_journal_page_first 10485
_journal_page_last 10497
_journal_paper_doi 10.1021/ic501544d
_journal_volume 53
_journal_year 2014
_chemical_formula_sum 'C60 H44 Cu3 F18 N16 P3'
_chemical_formula_weight 1614.64
_chemical_name_systematic
; 
 ? 
;
_space_group_IT_number 14
_symmetry_cell_setting monoclinic
_symmetry_space_group_name_Hall '-P 2yn'
_symmetry_space_group_name_H-M 'P 1 21/n 1'
_atom_sites_solution_hydrogens geom
_atom_sites_solution_primary direct
_atom_sites_solution_secondary difmap
_audit_creation_method SHELXL-97
_cell_angle_alpha 90.00
_cell_angle_beta 96.175(5)
_cell_angle_gamma 90.00
_cell_formula_units_Z 4
_cell_length_a 15.8032(9)
_cell_length_b 25.7223(14)
_cell_length_c 17.5863(8)
_cell_measurement_reflns_used 7097
_cell_measurement_temperature 293(2)
_cell_measurement_theta_max 29.5452
_cell_measurement_theta_min 2.9952
_cell_volume 7107.3(7)
_computing_cell_refinement 'Bruker FRAMBO'
_computing_data_collection 'Bruker FRAMBO'
_computing_data_reduction 'Bruker SAINT'
_computing_molecular_graphics 'Bruker SHELXTL'
_computing_publication_material 'Bruker SHELXTL'
_computing_structure_refinement 'SHELXL-97 (Sheldrick, 1997)'
_computing_structure_solution 'SHELXS-97 (Sheldrick, 1990)'
_diffrn_ambient_temperature 293(2)
_diffrn_measured_fraction_theta_full 0.996
_diffrn_measured_fraction_theta_max 0.996
_diffrn_measurement_device_type 'multiwire proportional'
_diffrn_measurement_method 'phi and omega scans'
_diffrn_radiation_monochromator graphite
_diffrn_radiation_source 'fine-focus sealed tube'
_diffrn_radiation_type MoK\a
_diffrn_radiation_wavelength 0.71073
_diffrn_reflns_av_R_equivalents 0.0418
_diffrn_reflns_av_sigmaI/netI 0.0555
_diffrn_reflns_limit_h_max 18
_diffrn_reflns_limit_h_min -18
_diffrn_reflns_limit_k_max 30
_diffrn_reflns_limit_k_min -30
_diffrn_reflns_limit_l_max 20
_diffrn_reflns_limit_l_min -17
_diffrn_reflns_number 32419
_diffrn_reflns_theta_full 25.01
_diffrn_reflns_theta_max 25.01
_diffrn_reflns_theta_min 3.00
_exptl_absorpt_coefficient_mu 1.054
_exptl_absorpt_correction_T_max 0.7092
_exptl_absorpt_correction_T_min 0.6316
_exptl_absorpt_correction_type multi-scan
_exptl_absorpt_process_details sadabs
_exptl_crystal_colour red
_exptl_crystal_density_diffrn 1.509
_exptl_crystal_density_method 'not measured'
_exptl_crystal_description block
_exptl_crystal_F_000 3240
_exptl_crystal_size_max 0.48
_exptl_crystal_size_mid 0.38
_exptl_crystal_size_min 0.35
_platon_squeeze_details ' '
_refine_diff_density_max 1.420
_refine_diff_density_min -0.951
_refine_diff_density_rms 0.100
_refine_ls_extinction_method none
_refine_ls_goodness_of_fit_ref 1.034
_refine_ls_hydrogen_treatment constr
_refine_ls_matrix_type full
_refine_ls_number_parameters 901
_refine_ls_number_reflns 12477
_refine_ls_number_restraints 336
_refine_ls_restrained_S_all 1.097
_refine_ls_R_factor_all 0.1078
_refine_ls_R_factor_gt 0.0786
_refine_ls_shift/su_max 0.002
_refine_ls_shift/su_mean 0.000
_refine_ls_structure_factor_coef Fsqd
_refine_ls_weighting_details 'calc w=1/[\s^2^(Fo^2^)+(0.0000P)^2^+45.0000P] where P=(Fo^2^+2Fc^2^)/3'
_refine_ls_weighting_scheme calc
_refine_ls_wR_factor_gt 0.1564
_refine_ls_wR_factor_ref 0.1663
_reflns_number_gt 8571
_reflns_number_total 12477
_reflns_threshold_expression >2sigma(I)
_cod_data_source_file ic501544d_si_002.cif
_cod_data_source_block 10a
_cod_depositor_comments
;
The following automatic conversions were performed:

'_symmetry_cell_setting' value 'Monoclinic' changed to 'monoclinic'
according to
/usr/data/users/saulius/crontab/automatic-downloads/current/ACS/lib/dictionaries/cif_core.dic
dictionary named 'cif_core.dic' version 2.4.2 from 2011-04-26.

Automatic conversion script
Id: cif_fix_values 2827 2014-09-09 07:05:25Z andrius 
;
_cod_original_cell_volume 7107.3(6)
_cod_original_sg_symbol_H-M 'P2(1)/n  '
_cod_database_code 4341531

loop_
_symmetry_equiv_pos_as_xyz
'x, y, z'
'-x+1/2, y+1/2, -z+1/2'
'-x, -y, -z'
'x-1/2, -y-1/2, z-1/2'

loop_
_atom_site_label
_atom_site_type_symbol
_atom_site_fract_x
_atom_site_fract_y
_atom_site_fract_z
_atom_site_U_iso_or_equiv
_atom_site_adp_type
_atom_site_occupancy
_atom_site_symmetry_multiplicity
_atom_site_calc_flag
_atom_site_refinement_flags
Cu1 Cu 0.98503(5) 0.15269(3) 0.66081(4) 0.0393(2) Uani 1 1 d .
Cu2 Cu 0.94638(6) 0.15197(3) 0.80357(5) 0.0520(2) Uani 1 1 d U
Cu3 Cu 0.85184(5) 0.20254(3) 0.70325(5) 0.0481(2) Uani 1 1 d .
C1 C 1.0987(5) 0.0625(3) 0.6123(4) 0.065(2) Uani 1 1 d .
H1 H 1.1394 0.0888 0.6137 0.078 Uiso 1 1 calc R
C2 C 1.1244(6) 0.0113(4) 0.6066(5) 0.080(3) Uani 1 1 d .
H2 H 1.1816 0.0032 0.6050 0.096 Uiso 1 1 calc R
C3 C 1.0648(8) -0.0265(4) 0.6033(5) 0.087(3) Uani 1 1 d .
H3 H 1.0808 -0.0612 0.6004 0.105 Uiso 1 1 calc R
C4 C 0.9819(7) -0.0139(3) 0.6042(5) 0.076(3) Uani 1 1 d .
H4 H 0.9402 -0.0396 0.6017 0.091 Uiso 1 1 calc R
C5 C 0.9605(5) 0.0381(3) 0.6090(4) 0.0531(18) Uani 1 1 d .
C6 C 0.8680(5) 0.0534(3) 0.6110(4) 0.060(2) Uani 1 1 d .
H6A H 0.8322 0.0258 0.5877 0.073 Uiso 1 1 calc R
H6B H 0.8566 0.0563 0.6639 0.073 Uiso 1 1 calc R
C7 C 0.8757(4) 0.1482(3) 0.5965(4) 0.0433(15) Uani 1 1 d .
C8 C 0.7954(5) 0.1054(4) 0.5024(5) 0.070(2) Uani 1 1 d .
H8 H 0.7670 0.0784 0.4752 0.084 Uiso 1 1 calc R
C9 C 0.7968(5) 0.1554(4) 0.4814(4) 0.069(2) Uani 1 1 d .
H9 H 0.7700 0.1698 0.4366 0.083 Uiso 1 1 calc R
C10 C 0.8634(5) 0.2348(3) 0.5440(4) 0.0506(18) Uani 1 1 d .
C11 C 0.8746(5) 0.2670(4) 0.4826(4) 0.068(2) Uani 1 1 d .
H11 H 0.8664 0.2543 0.4328 0.081 Uiso 1 1 calc R
C12 C 0.8977(6) 0.3172(4) 0.4959(5) 0.076(3) Uani 1 1 d .
H12 H 0.9028 0.3395 0.4550 0.091 Uiso 1 1 calc R
C13 C 0.9141(5) 0.3357(3) 0.5710(5) 0.064(2) Uani 1 1 d .
C14 C 0.9416(6) 0.3871(3) 0.5924(6) 0.081(3) Uani 1 1 d .
H14 H 0.9480 0.4115 0.5544 0.098 Uiso 1 1 calc R
C15 C 0.9582(6) 0.4008(3) 0.6651(6) 0.081(3) Uani 1 1 d .
H15 H 0.9756 0.4347 0.6768 0.098 Uiso 1 1 calc R
C16 C 0.9503(5) 0.3647(3) 0.7266(5) 0.064(2) Uani 1 1 d .
C17 C 0.9720(6) 0.3752(3) 0.8032(6) 0.079(3) Uani 1 1 d .
H17 H 0.9915 0.4081 0.8180 0.095 Uiso 1 1 calc R
C18 C 0.9653(6) 0.3382(3) 0.8572(5) 0.073(2) Uani 1 1 d .
H18 H 0.9819 0.3451 0.9086 0.087 Uiso 1 1 calc R
C19 C 0.9331(4) 0.2895(3) 0.8341(4) 0.0508(17) Uani 1 1 d .
C20 C 0.9216(4) 0.3144(3) 0.7090(4) 0.0485(17) Uani 1 1 d .
C21 C 0.9023(4) 0.3004(3) 0.6306(4) 0.0493(17) Uani 1 1 d .
C22 C 0.9302(4) 0.1994(3) 0.8861(4) 0.0424(15) Uani 1 1 d .
C23 C 0.9026(5) 0.2669(3) 0.9639(4) 0.063(2) Uani 1 1 d .
H23 H 0.8929 0.3005 0.9808 0.076 Uiso 1 1 calc R
C24 C 0.9020(6) 0.2239(4) 1.0041(4) 0.071(2) Uani 1 1 d .
H24 H 0.8923 0.2216 1.0552 0.085 Uiso 1 1 calc R
C25 C 0.9254(5) 0.1298(3) 0.9831(4) 0.065(2) Uani 1 1 d .
H25A H 0.9577 0.1289 1.0332 0.078 Uiso 1 1 calc R
H25B H 0.9570 0.1104 0.9483 0.078 Uiso 1 1 calc R
C26 C 0.8389(6) 0.1028(4) 0.9879(4) 0.070(2) Uani 1 1 d .
C27 C 0.8404(8) 0.0508(4) 0.9987(5) 0.089(3) Uani 1 1 d .
H27 H 0.8913 0.0324 1.0021 0.107 Uiso 1 1 calc R
C28 C 0.7641(10) 0.0258(5) 1.0045(6) 0.114(4) Uani 1 1 d .
H28 H 0.7631 -0.0099 1.0125 0.136 Uiso 1 1 calc R
C29 C 0.6914(10) 0.0532(7) 0.9987(7) 0.129(5) Uani 1 1 d .
H29 H 0.6396 0.0365 1.0009 0.154 Uiso 1 1 calc R
C30 C 0.6941(8) 0.1056(6) 0.9894(6) 0.112(4) Uani 1 1 d .
H30 H 0.6436 0.1243 0.9875 0.135 Uiso 1 1 calc R
C31 C 1.0531(5) 0.1840(3) 0.5081(4) 0.067(2) Uani 1 1 d .
H31 H 1.0155 0.1580 0.4894 0.080 Uiso 1 1 calc R
C32 C 1.1001(6) 0.2094(4) 0.4575(5) 0.083(3) Uani 1 1 d .
H32 H 1.0942 0.2004 0.4060 0.099 Uiso 1 1 calc R
C33 C 1.1551(7) 0.2479(5) 0.4838(6) 0.101(4) Uani 1 1 d .
H33 H 1.1868 0.2658 0.4507 0.121 Uiso 1 1 calc R
C34 C 1.1624(6) 0.2594(4) 0.5597(5) 0.082(3) Uani 1 1 d .
H34 H 1.2001 0.2851 0.5790 0.098 Uiso 1 1 calc R
C35 C 1.1140(4) 0.2329(3) 0.6084(4) 0.0540(18) Uani 1 1 d .
C36 C 1.1187(5) 0.2452(3) 0.6925(4) 0.0537(18) Uani 1 1 d .
H36A H 1.1634 0.2705 0.7055 0.064 Uiso 1 1 calc R
H36B H 1.0653 0.2605 0.7036 0.064 Uiso 1 1 calc R
C37 C 1.0775(4) 0.1606(2) 0.7434(4) 0.0417(15) Uani 1 1 d .
C38 C 1.2148(4) 0.1852(3) 0.7753(4) 0.059(2) Uani 1 1 d .
H38 H 1.2640 0.2053 0.7787 0.071 Uiso 1 1 calc R
C39 C 1.2068(5) 0.1374(3) 0.8042(4) 0.062(2) Uani 1 1 d .
H39 H 1.2492 0.1178 0.8313 0.074 Uiso 1 1 calc R
C40 C 1.0837(4) 0.0756(3) 0.8029(4) 0.0467(16) Uani 1 1 d .
C41 C 1.1290(5) 0.0290(3) 0.8108(4) 0.060(2) Uani 1 1 d .
H41 H 1.1876 0.0278 0.8097 0.072 Uiso 1 1 calc R
C42 C 1.0819(5) -0.0150(3) 0.8202(4) 0.064(2) Uani 1 1 d .
H42 H 1.1094 -0.0469 0.8266 0.076 Uiso 1 1 calc R
C43 C 0.9936(5) -0.0128(3) 0.8204(4) 0.0535(18) Uani 1 1 d .
C44 C 0.9408(7) -0.0578(3) 0.8250(5) 0.072(2) Uani 1 1 d .
H44 H 0.9646 -0.0907 0.8323 0.086 Uiso 1 1 calc R
C45 C 0.8555(7) -0.0511(3) 0.8184(5) 0.073(2) Uani 1 1 d .
H45 H 0.8216 -0.0805 0.8200 0.088 Uiso 1 1 calc R
C46 C 0.8148(5) -0.0028(3) 0.8094(4) 0.0564(19) Uani 1 1 d .
C47 C 0.7270(6) 0.0036(3) 0.7967(5) 0.070(2) Uani 1 1 d .
H47 H 0.6912 -0.0251 0.7961 0.084 Uiso 1 1 calc R
C48 C 0.6938(5) 0.0521(3) 0.7853(5) 0.066(2) Uani 1 1 d .
H48 H 0.6352 0.0567 0.7761 0.079 Uiso 1 1 calc R
C49 C 0.7483(4) 0.0948(3) 0.7874(4) 0.0462(16) Uani 1 1 d .
C50 C 0.8645(4) 0.0418(3) 0.8073(3) 0.0444(16) Uani 1 1 d .
C51 C 0.9554(4) 0.0364(3) 0.8133(4) 0.0438(16) Uani 1 1 d .
C52 C 0.7463(4) 0.1886(3) 0.7465(3) 0.0407(15) Uani 1 1 d .
C53 C 0.6150(5) 0.2059(3) 0.7798(4) 0.061(2) Uani 1 1 d .
H53 H 0.5656 0.2242 0.7865 0.074 Uiso 1 1 calc R
C54 C 0.6315(4) 0.1567(3) 0.7981(4) 0.059(2) Uani 1 1 d .
H54 H 0.5957 0.1339 0.8203 0.070 Uiso 1 1 calc R
C55 C 0.6904(5) 0.2772(3) 0.7175(4) 0.0582(19) Uani 1 1 d .
H55A H 0.7474 0.2906 0.7312 0.070 Uiso 1 1 calc R
H55B H 0.6512 0.2996 0.7411 0.070 Uiso 1 1 calc R
C56 C 0.6701(5) 0.2802(3) 0.6314(5) 0.061(2) Uani 1 1 d .
C57 C 0.6828(6) 0.3240(3) 0.6005(5) 0.068(2) Uani 1 1 d U
H57 H 0.7037 0.3513 0.6319 0.081 Uiso 1 1 calc R
C58 C 0.6686(8) 0.3323(5) 0.5293(8) 0.111(4) Uani 1 1 d U
H58 H 0.6785 0.3652 0.5103 0.133 Uiso 1 1 calc R
C59 C 0.6390(7) 0.2941(6) 0.4800(7) 0.110(4) Uani 1 1 d .
H59 H 0.6280 0.3007 0.4278 0.132 Uiso 1 1 calc R
C60 C 0.6259(6) 0.2462(5) 0.5087(6) 0.094(3) Uani 1 1 d .
H60 H 0.6066 0.2192 0.4761 0.113 Uiso 1 1 calc R
F1 F 0.4139(4) 0.11016(19) 0.8218(3) 0.136(3) Uani 1 1 d D
F2 F 0.4992(3) 0.0726(3) 0.9094(3) 0.167(3) Uani 1 1 d D
F3 F 0.4342(4) -0.00221(19) 0.8842(4) 0.184(4) Uani 1 1 d D
F4 F 0.3481(3) 0.0368(3) 0.7948(3) 0.161(4) Uani 1 1 d D
F5 F 0.4869(3) 0.0407(2) 0.7927(3) 0.127(2) Uani 1 1 d D
F6 F 0.3602(3) 0.06643(18) 0.9119(3) 0.0922(16) Uani 1 1 d D
F7 F 0.3509(4) 0.0970(3) 0.4452(5) 0.188(4) Uani 1 1 d DU
F10 F 0.2503(6) 0.0409(3) 0.4334(8) 0.332(7) Uani 1 1 d DU
F12 F 0.2877(7) 0.0796(5) 0.3339(5) 0.330(7) Uani 1 1 d DU
F8 F 0.1669(5) 0.0972(4) 0.3725(7) 0.319(6) Uani 1 1 d DU
F9 F 0.2676(5) 0.1535(3) 0.3859(5) 0.210(4) Uani 1 1 d DU
F11 F 0.2291(6) 0.1144(4) 0.4844(5) 0.266(5) Uani 1 1 d DU
F14 F 0.3922(9) 0.2664(3) 0.6936(4) 0.350(11) Uani 1 1 d D
F15 F 0.3776(7) 0.3450(3) 0.6830(5) 0.287(7) Uani 1 1 d D
F18 F 0.3130(4) 0.3034(4) 0.7573(7) 0.378(13) Uani 1 1 d D
F16 F 0.4239(6) 0.2736(3) 0.8071(4) 0.244(6) Uani 1 1 d D
F13 F 0.4059(7) 0.3532(3) 0.7965(5) 0.294(8) Uani 1 1 d D
F17 F 0.4874(4) 0.3149(4) 0.7341(7) 0.340(11) Uani 1 1 d D
N1 N 1.0176(4) 0.0754(2) 0.6157(3) 0.0541(15) Uani 1 1 d .
N2 N 0.8446(4) 0.1014(2) 0.5724(3) 0.0489(14) Uani 1 1 d .
N3 N 0.8459(4) 0.1815(2) 0.5393(3) 0.0491(14) Uani 1 1 d .
N4 N 0.8744(3) 0.2512(2) 0.6158(3) 0.0444(13) Uani 1 1 d .
N5 N 0.9127(3) 0.2767(2) 0.7618(3) 0.0433(13) Uani 1 1 d .
N6 N 0.9206(4) 0.2524(2) 0.8908(3) 0.0470(14) Uani 1 1 d .
N7 N 0.9182(4) 0.1828(2) 0.9578(3) 0.0545(15) Uani 1 1 d .
N8 N 0.7672(6) 0.1318(4) 0.9828(5) 0.096(3) Uani 1 1 d .
N9 N 1.0595(4) 0.1951(2) 0.5825(3) 0.0498(14) Uani 1 1 d .
N10 N 1.1358(3) 0.1987(2) 0.7396(3) 0.0475(14) Uani 1 1 d .
N11 N 1.1231(3) 0.1232(2) 0.7856(3) 0.0449(13) Uani 1 1 d .
N12 N 1.0011(4) 0.0801(2) 0.8074(3) 0.0430(13) Uani 1 1 d .
N13 N 0.8324(3) 0.0910(2) 0.7975(3) 0.0412(12) Uani 1 1 d U
N14 N 0.7123(3) 0.1455(2) 0.7783(3) 0.0461(13) Uani 1 1 d .
N15 N 0.6852(4) 0.2246(2) 0.7487(3) 0.0491(14) Uani 1 1 d .
N16 N 0.6417(5) 0.2375(4) 0.5878(5) 0.098(3) Uani 1 1 d .
P1 P 0.42420(13) 0.05310(9) 0.85234(13) 0.0659(6) Uani 1 1 d D
P2 P 0.2587(3) 0.09691(18) 0.4090(3) 0.180(2) Uani 1 1 d D
P3 P 0.40033(15) 0.30986(9) 0.74609(13) 0.0696(6) Uani 1 1 d D

loop_
_atom_site_aniso_label
_atom_site_aniso_U_11
_atom_site_aniso_U_22
_atom_site_aniso_U_33
_atom_site_aniso_U_23
_atom_site_aniso_U_13
_atom_site_aniso_U_12
Cu1 0.0355(4) 0.0416(4) 0.0410(4) 0.0003(3) 0.0051(3) -0.0003(4)
Cu2 0.0649(6) 0.0437(5) 0.0461(5) -0.0026(4) 0.0000(4) 0.0135(4)
Cu3 0.0411(5) 0.0511(5) 0.0530(5) 0.0136(4) 0.0100(4) 0.0003(4)
C1 0.066(5) 0.062(5) 0.069(5) -0.009(4) 0.018(4) 0.010(4)
C2 0.083(7) 0.085(7) 0.073(6) -0.012(5) 0.010(5) 0.030(6)
C3 0.122(9) 0.053(6) 0.089(7) -0.004(5) 0.018(6) 0.017(6)
C4 0.108(8) 0.047(5) 0.076(6) -0.002(4) 0.026(5) 0.000(5)
C5 0.067(5) 0.047(4) 0.048(4) -0.003(3) 0.019(4) 0.000(4)
C6 0.068(5) 0.052(5) 0.063(5) -0.010(4) 0.015(4) -0.020(4)
C7 0.036(4) 0.056(4) 0.039(3) -0.005(3) 0.007(3) 0.000(3)
C8 0.057(5) 0.086(7) 0.065(5) -0.029(5) 0.000(4) -0.002(5)
C9 0.072(6) 0.087(7) 0.045(4) -0.016(4) -0.008(4) 0.011(5)
C10 0.053(4) 0.058(5) 0.041(4) 0.004(3) 0.005(3) 0.010(4)
C11 0.075(6) 0.082(6) 0.047(4) 0.016(4) 0.011(4) 0.014(5)
C12 0.087(7) 0.075(6) 0.068(6) 0.040(5) 0.023(5) 0.016(5)
C13 0.066(5) 0.061(5) 0.070(5) 0.029(4) 0.023(4) 0.014(4)
C14 0.090(7) 0.050(5) 0.109(8) 0.029(5) 0.035(6) -0.004(5)
C15 0.096(7) 0.036(5) 0.115(8) 0.011(5) 0.029(6) -0.010(4)
C16 0.068(5) 0.038(4) 0.088(6) -0.001(4) 0.017(4) -0.005(4)
C17 0.097(7) 0.048(5) 0.095(7) -0.020(5) 0.019(6) -0.023(5)
C18 0.092(7) 0.050(5) 0.076(6) -0.017(4) 0.004(5) -0.017(5)
C19 0.049(4) 0.045(4) 0.059(5) -0.008(3) 0.008(3) -0.003(3)
C20 0.043(4) 0.038(4) 0.066(5) 0.005(3) 0.014(3) 0.002(3)
C21 0.046(4) 0.044(4) 0.060(4) 0.011(3) 0.016(3) 0.003(3)
C22 0.039(4) 0.048(4) 0.040(4) -0.002(3) 0.003(3) 0.000(3)
C23 0.080(6) 0.064(5) 0.047(4) -0.016(4) 0.012(4) 0.003(4)
C24 0.084(6) 0.089(7) 0.040(4) -0.011(4) 0.015(4) 0.001(5)
C25 0.076(6) 0.072(6) 0.047(4) 0.015(4) 0.012(4) 0.003(4)
C26 0.087(7) 0.081(6) 0.040(4) 0.008(4) 0.003(4) -0.010(5)
C27 0.119(9) 0.080(7) 0.068(6) 0.024(5) 0.007(6) -0.006(6)
C28 0.138(11) 0.110(10) 0.088(8) 0.033(7) -0.010(8) -0.057(9)
C29 0.121(12) 0.174(16) 0.089(8) 0.042(9) 0.000(8) -0.059(11)
C30 0.092(9) 0.148(12) 0.102(9) -0.003(8) 0.030(7) -0.028(8)
C31 0.071(6) 0.073(6) 0.057(5) 0.003(4) 0.011(4) 0.000(4)
C32 0.078(6) 0.123(9) 0.049(5) 0.012(5) 0.019(4) -0.006(6)
C33 0.093(8) 0.136(10) 0.078(7) 0.034(7) 0.026(6) -0.026(7)
C34 0.073(6) 0.090(7) 0.081(6) 0.027(5) 0.005(5) -0.033(5)
C35 0.040(4) 0.056(5) 0.066(5) 0.014(4) 0.009(3) -0.004(4)
C36 0.052(4) 0.044(4) 0.065(5) 0.002(4) 0.007(4) -0.008(3)
C37 0.037(4) 0.039(4) 0.049(4) -0.002(3) 0.005(3) 0.004(3)
C38 0.036(4) 0.080(6) 0.060(5) -0.006(4) -0.003(3) -0.005(4)
C39 0.040(4) 0.078(6) 0.064(5) 0.011(4) -0.005(3) 0.001(4)
C40 0.048(4) 0.047(4) 0.046(4) 0.005(3) 0.004(3) 0.011(3)
C41 0.052(5) 0.063(5) 0.066(5) 0.011(4) 0.007(4) 0.018(4)
C42 0.076(6) 0.055(5) 0.060(5) 0.009(4) 0.008(4) 0.029(4)
C43 0.068(5) 0.041(4) 0.051(4) 0.010(3) 0.005(4) 0.012(4)
C44 0.103(7) 0.035(4) 0.076(6) 0.013(4) 0.005(5) 0.010(5)
C45 0.103(8) 0.039(5) 0.078(6) 0.011(4) 0.013(5) -0.011(5)
C46 0.068(5) 0.042(4) 0.060(5) 0.006(3) 0.010(4) -0.008(4)
C47 0.069(6) 0.050(5) 0.093(6) 0.007(4) 0.011(5) -0.021(4)
C48 0.047(4) 0.064(5) 0.088(6) 0.008(4) 0.013(4) -0.013(4)
C49 0.045(4) 0.049(4) 0.047(4) 0.002(3) 0.014(3) -0.007(3)
C50 0.059(4) 0.038(4) 0.037(3) 0.004(3) 0.009(3) -0.004(3)
C51 0.052(4) 0.039(4) 0.040(4) 0.004(3) 0.005(3) 0.006(3)
C52 0.039(4) 0.047(4) 0.036(3) -0.002(3) 0.005(3) -0.002(3)
C53 0.047(4) 0.078(6) 0.062(5) 0.002(4) 0.016(4) 0.014(4)
C54 0.038(4) 0.074(6) 0.066(5) 0.009(4) 0.016(3) 0.002(4)
C55 0.055(5) 0.046(4) 0.073(5) -0.004(4) 0.005(4) 0.009(4)
C56 0.048(5) 0.068(6) 0.064(5) 0.004(4) 0.003(4) 0.015(4)
C57 0.096(7) 0.042(5) 0.066(5) 0.018(4) 0.009(5) 0.014(4)
C58 0.112(10) 0.091(9) 0.133(10) 0.050(8) 0.024(8) 0.015(7)
C59 0.084(8) 0.163(13) 0.081(8) 0.048(9) 0.004(6) 0.018(8)
C60 0.066(6) 0.147(11) 0.066(6) -0.006(7) -0.014(5) 0.009(7)
F1 0.165(7) 0.094(5) 0.156(6) 0.031(4) 0.051(5) -0.004(4)
F2 0.078(4) 0.265(10) 0.150(6) -0.052(7) -0.023(4) 0.000(5)
F3 0.236(9) 0.086(5) 0.259(9) 0.064(6) 0.164(8) 0.077(5)
F4 0.078(4) 0.233(9) 0.172(7) -0.122(7) 0.016(4) -0.022(5)
F5 0.086(4) 0.168(7) 0.140(5) -0.023(5) 0.065(4) 0.002(4)
F6 0.098(4) 0.080(4) 0.107(4) -0.005(3) 0.048(3) 0.007(3)
F7 0.132(7) 0.196(8) 0.240(9) 0.068(7) 0.036(6) -0.040(6)
F10 0.221(11) 0.201(11) 0.574(17) -0.013(12) 0.051(12) -0.114(9)
F12 0.277(13) 0.405(15) 0.305(13) -0.209(11) 0.015(11) 0.044(12)
F8 0.160(9) 0.356(14) 0.432(15) -0.036(13) -0.006(10) -0.121(10)
F9 0.110(6) 0.234(10) 0.281(11) 0.042(9) 0.002(7) -0.057(7)
F11 0.245(11) 0.320(13) 0.255(11) 0.051(10) 0.133(9) 0.068(10)
F14 0.76(4) 0.171(11) 0.119(7) -0.059(7) 0.046(13) -0.076(16)
F15 0.45(2) 0.203(12) 0.193(11) 0.098(9) -0.023(12) 0.071(13)
F18 0.087(7) 0.141(9) 0.90(4) 0.084(16) 0.012(13) -0.027(6)
F16 0.279(13) 0.321(15) 0.134(7) 0.117(9) 0.034(8) 0.102(11)
F13 0.395(19) 0.215(12) 0.287(14) -0.185(12) 0.101(13) -0.075(12)
F17 0.106(7) 0.216(12) 0.73(3) 0.171(16) 0.203(13) 0.053(7)
N1 0.056(4) 0.049(4) 0.058(4) -0.005(3) 0.009(3) 0.002(3)
N2 0.049(3) 0.054(4) 0.044(3) -0.009(3) 0.006(3) -0.009(3)
N3 0.047(3) 0.064(4) 0.035(3) 0.002(3) 0.001(2) 0.008(3)
N4 0.042(3) 0.047(3) 0.045(3) 0.008(3) 0.009(2) 0.005(3)
N5 0.045(3) 0.033(3) 0.053(3) 0.000(3) 0.011(3) 0.002(2)
N6 0.054(4) 0.044(3) 0.043(3) -0.008(3) 0.009(3) 0.000(3)
N7 0.059(4) 0.061(4) 0.044(3) 0.000(3) 0.010(3) -0.002(3)
N8 0.079(6) 0.122(8) 0.089(6) -0.005(5) 0.023(5) -0.012(6)
N9 0.049(3) 0.056(4) 0.045(3) 0.006(3) 0.011(3) -0.003(3)
N10 0.039(3) 0.054(4) 0.050(3) -0.003(3) 0.004(3) -0.003(3)
N11 0.034(3) 0.052(4) 0.049(3) 0.002(3) 0.003(2) 0.005(3)
N12 0.050(3) 0.038(3) 0.041(3) 0.006(2) 0.006(2) 0.006(3)
N13 0.049(3) 0.040(3) 0.036(3) 0.004(2) 0.010(2) 0.002(2)
N14 0.037(3) 0.051(4) 0.053(3) 0.002(3) 0.012(2) 0.000(3)
N15 0.043(3) 0.051(4) 0.054(3) -0.003(3) 0.009(3) 0.006(3)
N16 0.074(5) 0.132(8) 0.087(6) 0.000(6) -0.004(4) 0.003(5)
P1 0.0505(12) 0.0627(14) 0.0873(16) -0.0021(12) 0.0205(11) 0.0006(10)
P2 0.110(3) 0.164(5) 0.276(6) -0.101(5) 0.067(4) -0.075(3)
P3 0.0672(15) 0.0706(15) 0.0696(14) 0.0015(12) 0.0015(11) -0.0025(12)

loop_
_atom_type_symbol
_atom_type_description
_atom_type_scat_dispersion_real
_atom_type_scat_dispersion_imag
_atom_type_scat_source
C C 0.0033 0.0016 'International Tables Vol C Tables 4.2.6.8 and 6.1.1.4'
H H 0.0000 0.0000 'International Tables Vol C Tables 4.2.6.8 and 6.1.1.4'
N N 0.0061 0.0033 'International Tables Vol C Tables 4.2.6.8 and 6.1.1.4'
F F 0.0171 0.0103 'International Tables Vol C Tables 4.2.6.8 and 6.1.1.4'
P P 0.1023 0.0942 'International Tables Vol C Tables 4.2.6.8 and 6.1.1.4'
Cu Cu 0.3201 1.2651 'International Tables Vol C Tables 4.2.6.8 and 6.1.1.4'

loop_
_geom_angle_atom_site_label_1
_geom_angle_atom_site_label_2
_geom_angle_atom_site_label_3
_geom_angle
C37 Cu1 C7 166.9(3)
C37 Cu1 N9 90.3(2)
C7 Cu1 N9 99.5(2)
C37 Cu1 N1 100.1(2)
C7 Cu1 N1 88.0(3)
N9 Cu1 N1 93.5(2)
C37 Cu1 Cu3 107.09(18)
C7 Cu1 Cu3 60.82(19)
N9 Cu1 Cu3 115.68(16)
N1 Cu1 Cu3 139.28(17)
C37 Cu1 Cu2 61.76(19)
C7 Cu1 Cu2 105.51(18)
N9 Cu1 Cu2 142.38(16)
N1 Cu1 Cu2 114.71(16)
Cu3 Cu1 Cu2 57.51(3)
C22 Cu2 N12 129.6(2)
C22 Cu2 N13 106.8(2)
N12 Cu2 N13 73.8(2)
C22 Cu2 C37 117.1(2)
N12 Cu2 C37 73.7(2)
N13 Cu2 C37 135.7(2)
C22 Cu2 Cu3 94.76(19)
N12 Cu2 Cu3 134.59(15)
N13 Cu2 Cu3 85.44(13)
C37 Cu2 Cu3 96.65(15)
C22 Cu2 Cu1 140.4(2)
N12 Cu2 Cu1 84.12(15)
N13 Cu2 Cu1 102.27(12)
C37 Cu2 Cu1 45.06(15)
Cu3 Cu2 Cu1 61.10(3)
C52 Cu3 N4 129.4(2)
C52 Cu3 N5 108.0(2)
N4 Cu3 N5 74.6(2)
C52 Cu3 C7 114.4(2)
N4 Cu3 C7 73.3(2)
N5 Cu3 C7 137.0(2)
C52 Cu3 Cu2 95.69(19)
N4 Cu3 Cu2 134.27(15)
N5 Cu3 Cu2 85.90(14)
C7 Cu3 Cu2 96.60(16)
C52 Cu3 Cu1 140.0(2)
N4 Cu3 Cu1 82.85(15)
N5 Cu3 Cu1 102.67(13)
C7 Cu3 Cu1 45.56(15)
Cu2 Cu3 Cu1 61.38(3)
N1 C1 C2 122.0(9)
C3 C2 C1 118.6(9)
C4 C3 C2 119.9(9)
C3 C4 C5 118.4(9)
N1 C5 C4 122.7(8)
N1 C5 C6 117.7(6)
C4 C5 C6 119.5(8)
N2 C6 C5 114.2(6)
N2 C7 N3 104.1(6)
N2 C7 Cu1 120.0(5)
N3 C7 Cu1 126.8(5)
N2 C7 Cu3 133.0(5)
N3 C7 Cu3 98.0(4)
Cu1 C7 Cu3 73.6(2)
C9 C8 N2 106.9(7)
C8 C9 N3 106.7(7)
N4 C10 C11 122.6(7)
N4 C10 N3 111.9(6)
C11 C10 N3 125.4(7)
C12 C11 C10 119.2(8)
C11 C12 C13 120.4(7)
C12 C13 C21 116.9(8)
C12 C13 C14 125.7(8)
C21 C13 C14 117.4(8)
C15 C14 C13 121.6(8)
C14 C15 C16 121.9(8)
C17 C16 C20 116.0(7)
C17 C16 C15 125.0(8)
C20 C16 C15 118.9(8)
C18 C17 C16 121.1(8)
C17 C18 C19 118.6(8)
N5 C19 C18 123.3(7)
N5 C19 N6 118.3(6)
C18 C19 N6 118.4(7)
N5 C20 C16 124.3(7)
N5 C20 C21 116.9(6)
C16 C20 C21 118.7(7)
N4 C21 C13 121.6(7)
N4 C21 C20 116.9(6)
C13 C21 C20 121.4(7)
N7 C22 N6 103.1(5)
N7 C22 Cu2 122.6(5)
N6 C22 Cu2 134.0(5)
C24 C23 N6 106.4(7)
C23 C24 N7 108.4(7)
N7 C25 C26 113.8(7)
N8 C26 C27 123.9(10)
N8 C26 C25 119.3(8)
C27 C26 C25 116.8(9)
C26 C27 C28 118.0(12)
C29 C28 C27 119.8(13)
C28 C29 C30 119.4(13)
N8 C30 C29 122.8(14)
N9 C31 C32 122.7(8)
C33 C32 C31 119.4(9)
C34 C33 C32 118.4(9)
C33 C34 C35 120.3(9)
N9 C35 C34 121.4(8)
N9 C35 C36 116.5(6)
C34 C35 C36 122.1(7)
N10 C36 C35 111.8(6)
N10 C37 N11 102.4(5)
N10 C37 Cu1 119.8(5)
N11 C37 Cu1 129.4(5)
N10 C37 Cu2 134.8(5)
N11 C37 Cu2 97.1(4)
Cu1 C37 Cu2 73.2(2)
C39 C38 N10 106.6(7)
C38 C39 N11 106.3(7)
N12 C40 C41 124.6(7)
N12 C40 N11 113.3(6)
C41 C40 N11 122.0(6)
C42 C41 C40 116.2(7)
C41 C42 C43 121.3(7)
C42 C43 C51 117.2(7)
C42 C43 C44 123.7(7)
C51 C43 C44 119.2(7)
C45 C44 C43 118.2(7)
C44 C45 C46 124.4(7)
C47 C46 C50 117.0(7)
C47 C46 C45 124.1(8)
C50 C46 C45 118.7(8)
C48 C47 C46 119.6(7)
C47 C48 C49 119.5(8)
N13 C49 C48 123.5(7)
N13 C49 N14 117.8(6)
C48 C49 N14 118.7(6)
N13 C50 C46 124.2(7)
N13 C50 C51 117.0(6)
C46 C50 C51 118.7(6)
N12 C51 C43 122.1(6)
N12 C51 C50 117.0(6)
C43 C51 C50 120.7(6)
N15 C52 N14 103.4(5)
N15 C52 Cu3 122.4(5)
N14 C52 Cu3 134.2(5)
C54 C53 N15 106.6(7)
C53 C54 N14 107.4(7)
N15 C55 C56 114.0(6)
C57 C56 N16 121.4(8)
C57 C56 C55 116.3(8)
N16 C56 C55 122.3(8)
C58 C57 C56 123.4(10)
C57 C58 C59 121.4(11)
C60 C59 C58 118.3(11)
C59 C60 N16 119.7(11)
C5 N1 C1 118.1(7)
C5 N1 Cu1 120.1(5)
C1 N1 Cu1 120.0(5)
C7 N2 C8 111.3(7)
C7 N2 C6 123.4(6)
C8 N2 C6 124.9(7)
C7 N3 C9 111.0(7)
C7 N3 C10 121.4(6)
C9 N3 C10 127.6(6)
C10 N4 C21 119.0(6)
C10 N4 Cu3 120.5(5)
C21 N4 Cu3 120.5(4)
C19 N5 C20 116.6(6)
C19 N5 Cu3 132.7(5)
C20 N5 Cu3 110.5(4)
C22 N6 C23 110.8(6)
C22 N6 C19 127.2(6)
C23 N6 C19 121.8(6)
C22 N7 C24 111.2(6)
C22 N7 C25 124.8(6)
C24 N7 C25 124.0(6)
C26 N8 C30 116.0(11)
C31 N9 C35 117.8(6)
C31 N9 Cu1 121.3(5)
C35 N9 Cu1 120.9(5)
C37 N10 C38 112.5(6)
C37 N10 C36 122.3(6)
C38 N10 C36 124.5(6)
C37 N11 C39 112.2(6)
C37 N11 C40 120.3(5)
C39 N11 C40 127.5(6)
C40 N12 C51 118.3(6)
C40 N12 Cu2 119.7(5)
C51 N12 Cu2 122.0(4)
C49 N13 C50 116.1(6)
C49 N13 Cu2 134.4(4)
C50 N13 Cu2 109.5(4)
C52 N14 C54 110.1(6)
C52 N14 C49 127.9(5)
C54 N14 C49 121.9(6)
C52 N15 C53 112.5(6)
C52 N15 C55 123.8(6)
C53 N15 C55 123.5(6)
C56 N16 C60 115.8(9)
F3 P1 F4 91.7(3)
F3 P1 F2 91.3(3)
F4 P1 F2 176.9(4)
F3 P1 F5 90.5(3)
F4 P1 F5 90.6(3)
F2 P1 F5 90.3(3)
F3 P1 F1 178.6(3)
F4 P1 F1 89.2(3)
F2 P1 F1 87.9(3)
F5 P1 F1 90.6(3)
F3 P1 F6 90.4(3)
F4 P1 F6 89.1(3)
F2 P1 F6 90.0(3)
F5 P1 F6 179.0(3)
F1 P1 F6 88.5(3)
F12 P2 F10 90.6(4)
F12 P2 F8 89.9(4)
F10 P2 F8 90.9(4)
F12 P2 F11 179.8(5)
F10 P2 F11 89.4(4)
F8 P2 F11 89.9(4)
F12 P2 F9 90.2(4)
F10 P2 F9 179.0(5)
F8 P2 F9 89.7(4)
F11 P2 F9 89.7(4)
F12 P2 F7 89.9(4)
F10 P2 F7 89.5(4)
F8 P2 F7 179.6(5)
F11 P2 F7 90.3(4)
F9 P2 F7 89.9(3)
F13 P3 F17 91.4(4)
F13 P3 F18 90.1(4)
F17 P3 F18 178.4(5)
F13 P3 F16 92.8(4)
F17 P3 F16 89.6(4)
F18 P3 F16 89.9(4)
F13 P3 F14 178.3(5)
F17 P3 F14 89.8(4)
F18 P3 F14 88.7(4)
F16 P3 F14 88.4(4)
F13 P3 F15 89.0(4)
F17 P3 F15 89.6(4)
F18 P3 F15 90.9(4)
F16 P3 F15 178.0(5)
F14 P3 F15 89.8(4)

loop_
_geom_bond_atom_site_label_1
_geom_bond_atom_site_label_2
_geom_bond_distance
Cu1 C37 1.958(6)
Cu1 C7 1.964(6)
Cu1 N9 2.196(5)
Cu1 N1 2.222(6)
Cu1 Cu3 2.6399(11)
Cu1 Cu2 2.6470(11)
Cu2 C22 1.935(6)
Cu2 N12 2.039(5)
Cu2 N13 2.382(5)
Cu2 C37 2.436(6)
Cu2 Cu3 2.5435(12)
Cu3 C52 1.940(6)
Cu3 N4 2.043(5)
Cu3 N5 2.326(5)
Cu3 C7 2.402(6)
C1 N1 1.332(9)
C1 C2 1.385(11)
C2 C3 1.353(13)
C3 C4 1.351(13)
C4 C5 1.386(11)
C5 N1 1.313(9)
C5 C6 1.517(10)
C6 N2 1.440(9)
C7 N2 1.351(8)
C7 N3 1.366(8)
C8 C9 1.340(12)
C8 N2 1.387(9)
C9 N3 1.386(9)
C10 N4 1.324(8)
C10 C11 1.388(10)
C10 N3 1.400(9)
C11 C12 1.357(12)
C12 C13 1.401(12)
C13 C21 1.416(9)
C13 C14 1.428(12)
C14 C15 1.325(13)
C15 C16 1.442(12)
C16 C17 1.382(12)
C16 C20 1.394(10)
C17 C18 1.356(12)
C18 C19 1.395(10)
C19 N5 1.320(8)
C19 N6 1.411(9)
C20 N5 1.360(8)
C20 C21 1.426(10)
C21 N4 1.355(9)
C22 N7 1.362(8)
C22 N6 1.375(8)
C23 C24 1.314(11)
C23 N6 1.397(8)
C24 N7 1.374(10)
C25 N7 1.435(9)
C25 C26 1.544(12)
C26 N8 1.351(12)
C26 C27 1.351(12)
C27 C28 1.380(15)
C28 C29 1.343(18)
C29 C30 1.359(17)
C30 N8 1.351(13)
C31 N9 1.333(9)
C31 C32 1.384(11)
C32 C33 1.365(13)
C33 C34 1.359(13)
C34 C35 1.388(10)
C35 N9 1.345(9)
C35 C36 1.506(10)
C36 N10 1.463(9)
C37 N10 1.352(8)
C37 N11 1.371(8)
C38 C39 1.341(11)
C38 N10 1.379(8)
C39 N11 1.377(9)
C40 N12 1.322(8)
C40 C41 1.393(10)
C40 N11 1.421(9)
C41 C42 1.375(11)
C42 C43 1.398(11)
C43 C51 1.402(9)
C43 C44 1.433(11)
C44 C45 1.352(12)
C45 C46 1.400(11)
C46 C47 1.392(11)
C46 C50 1.393(9)
C47 C48 1.359(11)
C48 C49 1.395(10)
C49 N13 1.325(8)
C49 N14 1.424(9)
C50 N13 1.367(8)
C50 C51 1.436(9)
C51 N12 1.344(8)
C52 N15 1.342(8)
C52 N14 1.376(8)
C53 C54 1.325(11)
C53 N15 1.374(9)
C54 N14 1.390(8)
C55 N15 1.466(9)
C55 C56 1.516(10)
C56 C57 1.276(11)
C56 N16 1.386(11)
C57 C58 1.266(14)
C58 C59 1.360(16)
C59 C60 1.356(16)
C60 N16 1.404(12)
F1 P1 1.565(5)
F2 P1 1.551(5)
F3 P1 1.531(5)
F4 P1 1.544(5)
F5 P1 1.552(4)
F6 P1 1.570(4)
F7 P2 1.527(6)
F10 P2 1.513(7)
F12 P2 1.512(7)
F8 P2 1.521(7)
F9 P2 1.522(7)
F11 P2 1.521(7)
F14 P3 1.447(6)
F15 P3 1.447(6)
F18 P3 1.425(6)
F16 P3 1.441(6)
F13 P3 1.420(6)
F17 P3 1.421(5)

loop_
_geom_torsion_atom_site_label_1
_geom_torsion_atom_site_label_2
_geom_torsion_atom_site_label_3
_geom_torsion_atom_site_label_4
_geom_torsion
C37 Cu1 Cu2 C22 78.7(4)
C7 Cu1 Cu2 C22 -97.9(4)
N9 Cu1 Cu2 C22 32.0(4)
N1 Cu1 Cu2 C22 167.1(3)
Cu3 Cu1 Cu2 C22 -58.8(3)
C37 Cu1 Cu2 N12 -72.8(3)
C7 Cu1 Cu2 N12 110.6(3)
N9 Cu1 Cu2 N12 -119.5(3)
N1 Cu1 Cu2 N12 15.5(2)
Cu3 Cu1 Cu2 N12 149.64(17)
C37 Cu1 Cu2 N13 -144.8(3)
C7 Cu1 Cu2 N13 38.6(3)
N9 Cu1 Cu2 N13 168.6(3)
N1 Cu1 Cu2 N13 -56.4(2)
Cu3 Cu1 Cu2 N13 77.70(14)
C7 Cu1 Cu2 C37 -176.6(3)
N9 Cu1 Cu2 C37 -46.6(3)
N1 Cu1 Cu2 C37 88.4(3)
Cu3 Cu1 Cu2 C37 -137.5(2)
C37 Cu1 Cu2 Cu3 137.5(2)
C7 Cu1 Cu2 Cu3 -39.1(2)
N9 Cu1 Cu2 Cu3 90.9(3)
N1 Cu1 Cu2 Cu3 -134.11(18)
C22 Cu2 Cu3 C52 -67.8(3)
N12 Cu2 Cu3 C52 100.5(3)
N13 Cu2 Cu3 C52 38.7(2)
C37 Cu2 Cu3 C52 174.2(2)
Cu1 Cu2 Cu3 C52 145.41(19)
C22 Cu2 Cu3 N4 103.7(3)
N12 Cu2 Cu3 N4 -88.0(3)
N13 Cu2 Cu3 N4 -149.8(3)
C37 Cu2 Cu3 N4 -14.4(3)
Cu1 Cu2 Cu3 N4 -43.1(2)
C22 Cu2 Cu3 N5 39.9(2)
N12 Cu2 Cu3 N5 -151.7(3)
N13 Cu2 Cu3 N5 146.46(18)
C37 Cu2 Cu3 N5 -78.1(2)
Cu1 Cu2 Cu3 N5 -106.83(13)
C22 Cu2 Cu3 C7 176.8(3)
N12 Cu2 Cu3 C7 -14.9(3)
N13 Cu2 Cu3 C7 -76.7(2)
C37 Cu2 Cu3 C7 58.8(2)
Cu1 Cu2 Cu3 C7 29.99(16)
C22 Cu2 Cu3 Cu1 146.8(2)
N12 Cu2 Cu3 Cu1 -44.9(2)
N13 Cu2 Cu3 Cu1 -106.71(13)
C37 Cu2 Cu3 Cu1 28.77(15)
C37 Cu1 Cu3 C52 -100.1(4)
C7 Cu1 Cu3 C52 74.3(4)
N9 Cu1 Cu3 C52 161.0(3)
N1 Cu1 Cu3 C52 29.5(4)
Cu2 Cu1 Cu3 C52 -61.6(3)
C37 Cu1 Cu3 N4 112.0(3)
C7 Cu1 Cu3 N4 -73.6(3)
N9 Cu1 Cu3 N4 13.1(2)
N1 Cu1 Cu3 N4 -118.4(3)
Cu2 Cu1 Cu3 N4 150.44(17)
C37 Cu1 Cu3 N5 39.6(2)
C7 Cu1 Cu3 N5 -146.0(3)
N9 Cu1 Cu3 N5 -59.3(2)
N1 Cu1 Cu3 N5 169.2(3)
Cu2 Cu1 Cu3 N5 78.10(14)
C37 Cu1 Cu3 C7 -174.4(3)
N9 Cu1 Cu3 C7 86.7(3)
N1 Cu1 Cu3 C7 -44.8(3)
Cu2 Cu1 Cu3 C7 -135.9(2)
C37 Cu1 Cu3 Cu2 -38.5(2)
C7 Cu1 Cu3 Cu2 135.9(2)
N9 Cu1 Cu3 Cu2 -137.37(17)
N1 Cu1 Cu3 Cu2 91.1(2)
N1 C1 C2 C3 1.0(13)
C1 C2 C3 C4 1.2(14)
C2 C3 C4 C5 -0.4(14)
C3 C4 C5 N1 -2.8(13)
C3 C4 C5 C6 -179.4(8)
N1 C5 C6 N2 38.1(9)
C4 C5 C6 N2 -145.1(7)
C37 Cu1 C7 N2 -106.4(12)
N9 Cu1 C7 N2 115.3(5)
N1 Cu1 C7 N2 22.0(5)
Cu3 Cu1 C7 N2 -130.6(6)
Cu2 Cu1 C7 N2 -93.1(5)
C37 Cu1 C7 N3 112.0(12)
N9 Cu1 C7 N3 -26.3(6)
N1 Cu1 C7 N3 -119.6(6)
Cu3 Cu1 C7 N3 87.8(6)
Cu2 Cu1 C7 N3 125.3(5)
C37 Cu1 C7 Cu3 24.2(13)
N9 Cu1 C7 Cu3 -114.16(19)
N1 Cu1 C7 Cu3 152.6(2)
Cu2 Cu1 C7 Cu3 37.51(17)
C52 Cu3 C7 N2 -21.2(7)
N4 Cu3 C7 N2 -147.6(7)
N5 Cu3 C7 N2 169.2(5)
Cu2 Cu3 C7 N2 78.1(6)
Cu1 Cu3 C7 N2 116.0(7)
C52 Cu3 C7 N3 96.6(4)
N4 Cu3 C7 N3 -29.7(4)
N5 Cu3 C7 N3 -73.0(5)
Cu2 Cu3 C7 N3 -164.1(4)
Cu1 Cu3 C7 N3 -126.1(5)
C52 Cu3 C7 Cu1 -137.2(2)
N4 Cu3 C7 Cu1 96.4(2)
N5 Cu3 C7 Cu1 53.1(4)
Cu2 Cu3 C7 Cu1 -37.92(18)
N2 C8 C9 N3 -0.8(9)
N4 C10 C11 C12 -0.1(12)
N3 C10 C11 C12 -175.0(7)
C10 C11 C12 C13 3.1(13)
C11 C12 C13 C21 -2.3(12)
C11 C12 C13 C14 177.8(9)
C12 C13 C14 C15 -177.8(9)
C21 C13 C14 C15 2.3(13)
C13 C14 C15 C16 0.5(15)
C14 C15 C16 C17 175.4(10)
C14 C15 C16 C20 -2.1(14)
C20 C16 C17 C18 0.0(13)
C15 C16 C17 C18 -177.6(9)
C16 C17 C18 C19 -2.2(14)
C17 C18 C19 N5 3.5(13)
C17 C18 C19 N6 -175.6(8)
C17 C16 C20 N5 1.3(12)
C15 C16 C20 N5 179.0(7)
C17 C16 C20 C21 -176.9(7)
C15 C16 C20 C21 0.8(11)
C12 C13 C21 N4 -1.5(11)
C14 C13 C21 N4 178.4(7)
C12 C13 C21 C20 176.5(7)
C14 C13 C21 C20 -3.5(11)
N5 C20 C21 N4 1.8(9)
C16 C20 C21 N4 -179.8(6)
N5 C20 C21 C13 -176.3(6)
C16 C20 C21 C13 2.0(11)
N12 Cu2 C22 N7 -30.9(7)
N13 Cu2 C22 N7 51.6(6)
C37 Cu2 C22 N7 -121.7(5)
Cu3 Cu2 C22 N7 138.3(5)
Cu1 Cu2 C22 N7 -173.0(4)
N12 Cu2 C22 N6 155.3(6)
N13 Cu2 C22 N6 -122.2(6)
C37 Cu2 C22 N6 64.5(7)
Cu3 Cu2 C22 N6 -35.5(7)
Cu1 Cu2 C22 N6 13.2(9)
N6 C23 C24 N7 -0.7(10)
N7 C25 C26 N8 -12.2(10)
N7 C25 C26 C27 169.1(7)
N8 C26 C27 C28 0.3(14)
C25 C26 C27 C28 178.9(8)
C26 C27 C28 C29 0.7(17)
C27 C28 C29 C30 -2(2)
C28 C29 C30 N8 3(2)
N9 C31 C32 C33 -0.5(15)
C31 C32 C33 C34 0.8(17)
C32 C33 C34 C35 -0.9(16)
C33 C34 C35 N9 0.7(14)
C33 C34 C35 C36 -178.7(9)
N9 C35 C36 N10 53.7(9)
C34 C35 C36 N10 -126.9(8)
C7 Cu1 C37 N10 -117.8(12)
N9 Cu1 C37 N10 21.2(5)
N1 Cu1 C37 N10 114.8(5)
Cu3 Cu1 C37 N10 -95.9(5)
Cu2 Cu1 C37 N10 -132.4(6)
C7 Cu1 C37 N11 99.9(13)
N9 Cu1 C37 N11 -121.0(6)
N1 Cu1 C37 N11 -27.4(6)
Cu3 Cu1 C37 N11 121.9(6)
Cu2 Cu1 C37 N11 85.3(6)
C7 Cu1 C37 Cu2 14.6(13)
N9 Cu1 C37 Cu2 153.65(19)
N1 Cu1 C37 Cu2 -112.74(19)
Cu3 Cu1 C37 Cu2 36.58(16)
C22 Cu2 C37 N10 -19.8(7)
N12 Cu2 C37 N10 -146.3(7)
N13 Cu2 C37 N10 169.3(5)
Cu3 Cu2 C37 N10 79.1(6)
Cu1 Cu2 C37 N10 115.6(7)
C22 Cu2 C37 N11 95.5(4)
N12 Cu2 C37 N11 -31.0(4)
N13 Cu2 C37 N11 -75.4(5)
Cu3 Cu2 C37 N11 -165.6(4)
Cu1 Cu2 C37 N11 -129.1(5)
C22 Cu2 C37 Cu1 -135.4(2)
N12 Cu2 C37 Cu1 98.1(2)
N13 Cu2 C37 Cu1 53.7(3)
Cu3 Cu2 C37 Cu1 -36.53(17)
N10 C38 C39 N11 -0.2(8)
N12 C40 C41 C42 3.3(11)
N11 C40 C41 C42 -173.9(6)
C40 C41 C42 C43 1.1(11)
C41 C42 C43 C51 -2.2(11)
C41 C42 C43 C44 175.8(7)
C42 C43 C44 C45 -174.7(8)
C51 C43 C44 C45 3.3(12)
C43 C44 C45 C46 -1.8(13)
C44 C45 C46 C47 174.8(9)
C44 C45 C46 C50 -0.3(13)
C50 C46 C47 C48 -1.8(12)
C45 C46 C47 C48 -177.1(8)
C46 C47 C48 C49 -0.9(13)
C47 C48 C49 N13 2.5(12)
C47 C48 C49 N14 -177.6(7)
C47 C46 C50 N13 3.4(11)
C45 C46 C50 N13 178.9(7)
C47 C46 C50 C51 -174.6(7)
C45 C46 C50 C51 0.9(10)
C42 C43 C51 N12 -0.7(10)
C44 C43 C51 N12 -178.8(7)
C42 C43 C51 C50 175.3(6)
C44 C43 C51 C50 -2.9(10)
N13 C50 C51 N12 -1.2(9)
C46 C50 C51 N12 176.9(6)
N13 C50 C51 C43 -177.4(6)
C46 C50 C51 C43 0.8(10)
N4 Cu3 C52 N15 -31.3(7)
N5 Cu3 C52 N15 53.2(6)
C7 Cu3 C52 N15 -119.3(5)
Cu2 Cu3 C52 N15 140.8(5)
Cu1 Cu3 C52 N15 -168.3(4)
N4 Cu3 C52 N14 146.7(6)
N5 Cu3 C52 N14 -128.7(6)
C7 Cu3 C52 N14 58.7(7)
Cu2 Cu3 C52 N14 -41.2(6)
Cu1 Cu3 C52 N14 9.7(8)
N15 C53 C54 N14 0.1(9)
N15 C55 C56 C57 -172.5(7)
N15 C55 C56 N16 5.6(11)
N16 C56 C57 C58 2.1(15)
C55 C56 C57 C58 -179.8(9)
C56 C57 C58 C59 -0.7(18)
C57 C58 C59 C60 -0.8(19)
C58 C59 C60 N16 1.0(17)
C4 C5 N1 C1 4.9(11)
C6 C5 N1 C1 -178.4(7)
C4 C5 N1 Cu1 -159.7(6)
C6 C5 N1 Cu1 16.9(9)
C2 C1 N1 C5 -4.0(12)
C2 C1 N1 Cu1 160.7(6)
C37 Cu1 N1 C5 126.5(6)
C7 Cu1 N1 C5 -43.1(6)
N9 Cu1 N1 C5 -142.6(6)
Cu3 Cu1 N1 C5 -5.1(7)
Cu2 Cu1 N1 C5 63.0(6)
C37 Cu1 N1 C1 -37.9(6)
C7 Cu1 N1 C1 152.5(6)
N9 Cu1 N1 C1 53.0(6)
Cu3 Cu1 N1 C1 -169.5(5)
Cu2 Cu1 N1 C1 -101.3(6)
N3 C7 N2 C8 -0.9(7)
Cu1 C7 N2 C8 -150.1(5)
Cu3 C7 N2 C8 114.6(7)
N3 C7 N2 C6 172.7(6)
Cu1 C7 N2 C6 23.6(8)
Cu3 C7 N2 C6 -71.8(9)
C9 C8 N2 C7 1.1(9)
C9 C8 N2 C6 -172.4(7)
C5 C6 N2 C7 -66.2(9)
C5 C6 N2 C8 106.6(8)
N2 C7 N3 C9 0.4(7)
Cu1 C7 N3 C9 146.8(6)
Cu3 C7 N3 C9 -137.7(5)
N2 C7 N3 C10 178.7(6)
Cu1 C7 N3 C10 -35.0(9)
Cu3 C7 N3 C10 40.5(7)
C8 C9 N3 C7 0.2(9)
C8 C9 N3 C10 -177.9(7)
N4 C10 N3 C7 -28.5(9)
C11 C10 N3 C7 146.9(7)
N4 C10 N3 C9 149.5(7)
C11 C10 N3 C9 -35.2(12)
C11 C10 N4 C21 -3.7(10)
N3 C10 N4 C21 171.8(6)
C11 C10 N4 Cu3 177.4(6)
N3 C10 N4 Cu3 -7.1(8)
C13 C21 N4 C10 4.5(10)
C20 C21 N4 C10 -173.7(6)
C13 C21 N4 Cu3 -176.6(5)
C20 C21 N4 Cu3 5.3(8)
C52 Cu3 N4 C10 -86.7(6)
N5 Cu3 N4 C10 172.4(5)
C7 Cu3 N4 C10 21.4(5)
Cu2 Cu3 N4 C10 104.3(5)
Cu1 Cu3 N4 C10 67.1(5)
C52 Cu3 N4 C21 94.3(6)
N5 Cu3 N4 C21 -6.5(5)
C7 Cu3 N4 C21 -157.5(5)
Cu2 Cu3 N4 C21 -74.6(5)
Cu1 Cu3 N4 C21 -111.8(5)
C18 C19 N5 C20 -2.3(10)
N6 C19 N5 C20 176.9(6)
C18 C19 N5 Cu3 -176.2(6)
N6 C19 N5 Cu3 2.9(10)
C16 C20 N5 C19 -0.2(10)
C21 C20 N5 C19 178.1(6)
C16 C20 N5 Cu3 175.1(6)
C21 C20 N5 Cu3 -6.7(7)
C52 Cu3 N5 C19 54.0(7)
N4 Cu3 N5 C19 -178.9(6)
C7 Cu3 N5 C19 -135.9(6)
Cu2 Cu3 N5 C19 -40.6(6)
Cu1 Cu3 N5 C19 -100.1(6)
C52 Cu3 N5 C20 -120.2(5)
N4 Cu3 N5 C20 6.9(4)
C7 Cu3 N5 C20 49.9(6)
Cu2 Cu3 N5 C20 145.1(4)
Cu1 Cu3 N5 C20 85.7(4)
N7 C22 N6 C23 -0.4(7)
Cu2 C22 N6 C23 174.2(6)
N7 C22 N6 C19 174.7(6)
Cu2 C22 N6 C19 -10.6(11)
C24 C23 N6 C22 0.7(9)
C24 C23 N6 C19 -174.7(7)
N5 C19 N6 C22 34.9(10)
C18 C19 N6 C22 -145.9(7)
N5 C19 N6 C23 -150.4(7)
C18 C19 N6 C23 28.8(10)
N6 C22 N7 C24 0.0(8)
Cu2 C22 N7 C24 -175.5(5)
N6 C22 N7 C25 -177.2(7)
Cu2 C22 N7 C25 7.3(10)
C23 C24 N7 C22 0.5(10)
C23 C24 N7 C25 177.7(7)
C26 C25 N7 C22 -103.4(8)
C26 C25 N7 C24 79.8(9)
C27 C26 N8 C30 0.2(14)
C25 C26 N8 C30 -178.4(8)
C29 C30 N8 C26 -1.7(16)
C32 C31 N9 C35 0.3(12)
C32 C31 N9 Cu1 -179.0(7)
C34 C35 N9 C31 -0.4(11)
C36 C35 N9 C31 179.0(7)
C34 C35 N9 Cu1 178.9(6)
C36 C35 N9 Cu1 -1.7(9)
C37 Cu1 N9 C31 147.4(6)
C7 Cu1 N9 C31 -41.2(6)
N1 Cu1 N9 C31 47.3(6)
Cu3 Cu1 N9 C31 -103.4(6)
Cu2 Cu1 N9 C31 -172.7(5)
C37 Cu1 N9 C35 -31.8(6)
C7 Cu1 N9 C35 139.5(6)
N1 Cu1 N9 C35 -131.9(6)
Cu3 Cu1 N9 C35 77.4(6)
Cu2 Cu1 N9 C35 8.0(7)
N11 C37 N10 C38 2.0(7)
Cu1 C37 N10 C38 -149.1(5)
Cu2 C37 N10 C38 115.3(6)
N11 C37 N10 C36 173.2(6)
Cu1 C37 N10 C36 22.2(8)
Cu2 C37 N10 C36 -73.5(8)
C39 C38 N10 C37 -1.1(8)
C39 C38 N10 C36 -172.2(7)
C35 C36 N10 C37 -70.4(8)
C35 C36 N10 C38 99.8(8)
N10 C37 N11 C39 -2.1(7)
Cu1 C37 N11 C39 144.9(6)
Cu2 C37 N11 C39 -141.0(5)
N10 C37 N11 C40 180.0(5)
Cu1 C37 N11 C40 -33.0(9)
Cu2 C37 N11 C40 41.1(6)
C38 C39 N11 C37 1.5(9)
C38 C39 N11 C40 179.2(7)
N12 C40 N11 C37 -29.1(9)
C41 C40 N11 C37 148.4(7)
N12 C40 N11 C39 153.4(7)
C41 C40 N11 C39 -29.1(11)
C41 C40 N12 C51 -6.2(10)
N11 C40 N12 C51 171.2(5)
C41 C40 N12 Cu2 174.8(6)
N11 C40 N12 Cu2 -7.8(7)
C43 C51 N12 C40 4.7(9)
C50 C51 N12 C40 -171.4(6)
C43 C51 N12 Cu2 -176.3(5)
C50 C51 N12 Cu2 7.6(8)
C22 Cu2 N12 C40 -89.7(6)
N13 Cu2 N12 C40 171.7(5)
C37 Cu2 N12 C40 22.3(5)
Cu3 Cu2 N12 C40 105.5(5)
Cu1 Cu2 N12 C40 67.1(5)
C22 Cu2 N12 C51 91.4(6)
N13 Cu2 N12 C51 -7.2(5)
C37 Cu2 N12 C51 -156.7(5)
Cu3 Cu2 N12 C51 -73.5(5)
Cu1 Cu2 N12 C51 -111.9(5)
C48 C49 N13 C50 -1.0(10)
N14 C49 N13 C50 179.0(5)
C48 C49 N13 Cu2 179.3(5)
N14 C49 N13 Cu2 -0.6(9)
C46 C50 N13 C49 -2.0(9)
C51 C50 N13 C49 176.1(6)
C46 C50 N13 Cu2 177.7(5)
C51 C50 N13 Cu2 -4.2(7)
C22 Cu2 N13 C49 58.3(6)
N12 Cu2 N13 C49 -174.5(6)
C37 Cu2 N13 C49 -130.2(6)
Cu3 Cu2 N13 C49 -35.4(6)
Cu1 Cu2 N13 C49 -94.5(6)
C22 Cu2 N13 C50 -121.4(4)
N12 Cu2 N13 C50 5.8(4)
C37 Cu2 N13 C50 50.2(5)
Cu3 Cu2 N13 C50 145.0(4)
Cu1 Cu2 N13 C50 85.9(4)
N15 C52 N14 C54 0.4(7)
Cu3 C52 N14 C54 -177.9(5)
N15 C52 N14 C49 177.1(6)
Cu3 C52 N14 C49 -1.3(11)
C53 C54 N14 C52 -0.3(8)
C53 C54 N14 C49 -177.2(6)
N13 C49 N14 C52 30.5(10)
C48 C49 N14 C52 -149.5(7)
N13 C49 N14 C54 -153.2(6)
C48 C49 N14 C54 26.8(10)
N14 C52 N15 C53 -0.4(7)
Cu3 C52 N15 C53 178.2(5)
N14 C52 N15 C55 -177.0(6)
Cu3 C52 N15 C55 1.5(9)
C54 C53 N15 C52 0.2(9)
C54 C53 N15 C55 176.9(7)
C56 C55 N15 C52 79.0(8)
C56 C55 N15 C53 -97.3(8)
C57 C56 N16 C60 -1.7(13)
C55 C56 N16 C60 -179.7(7)
C59 C60 N16 C56 0.2(14)

loop_
_platon_squeeze_void_nr
_platon_squeeze_void_average_x
_platon_squeeze_void_average_y
_platon_squeeze_void_average_z
_platon_squeeze_void_volume
_platon_squeeze_void_count_electrons
_platon_squeeze_void_content
1 0.000 0.500 0.000 576 62 ' '
2 0.500 1.000 0.500 576 62 ' '
